data_7053307
loop_
_publ_author_name
'Strasser, Christoph E.'
'Cronje, Stephanie'
'Raubenheimer, Helgard G.'

_publ_section_title
;
 Fischer-type tungsten acyl (carbeniate), carbene and carbyne complexes
 bearing C5-attached thiazolyl substituents: interaction with gold(i)
 fragments
;
_journal_issue 3
_journal_name_full 'New Journal of Chemistry'
_journal_page_first 458
_journal_paper_doi 10.1039/b9nj00413k
_journal_volume 34
_journal_year 2010
_chemical_formula_moiety 'C22 H16 Cl N3 O2 S W, C H2 Cl2'
_chemical_formula_sum 'C23 H18 Cl3 N3 O2 S W'
_chemical_formula_weight 690.66
_chemical_melting_point 357
_chemical_name_common
;chlorodicarbonylbis(pyridine)[(2-phenylthiazol-5-yl)
carbyne]tungsten(IV)
;
_chemical_name_systematic
;cis-dicarbonylchloro[(2-phenylthiazol-5-yl)methylidyne]-
cis-bis(pyridine)tungsten dichloromethane solvate
;
_space_group_IT_number 2
_symmetry_cell_setting triclinic
_symmetry_Int_Tables_number 2
_symmetry_space_group_name_Hall '-P 1'
_symmetry_space_group_name_H-M 'P -1'
_atom_sites_solution_hydrogens geom
_atom_sites_solution_primary direct
_atom_sites_solution_secondary difmap
_audit_creation_method SHELXL-97
_cell_angle_alpha 101.302(1)
_cell_angle_beta 92.103(1)
_cell_angle_gamma 105.720(1)
_cell_formula_units_Z 2
_cell_length_a 9.1923(7)
_cell_length_b 9.2850(8)
_cell_length_c 15.7035(13)
_cell_measurement_reflns_used 8881
_cell_measurement_temperature 100(2)
_cell_measurement_theta_max 26.433
_cell_measurement_theta_min 2.333
_cell_volume 1259.41(18)
_computing_cell_refinement 'SAINT (Bruker, 2003)'
_computing_data_collection 'SMART (Bruker, 2002)'
_computing_data_reduction SAINT
_computing_molecular_graphics 'X-Seed (Barbour, 2001; Atwood & Barbour, 2003)'
_computing_publication_material X-Seed
_computing_structure_refinement 'SHELXL-97 (Sheldrick, 2008)'
_computing_structure_solution 'SHELXS-97 (Sheldrick, 2008)'
_diffrn_ambient_temperature 100(2)
_diffrn_measured_fraction_theta_full 0.991
_diffrn_measured_fraction_theta_max 0.991
_diffrn_measurement_device_type 'Bruker APEX CCD area detector'
_diffrn_measurement_method \w-scans
_diffrn_radiation_monochromator graphite
_diffrn_radiation_source 'fine-focus sealed tube'
_diffrn_radiation_type MoK\a
_diffrn_radiation_wavelength 0.71073
_diffrn_reflns_av_R_equivalents 0.0237
_diffrn_reflns_av_sigmaI/netI 0.0285
_diffrn_reflns_limit_h_max 11
_diffrn_reflns_limit_h_min -11
_diffrn_reflns_limit_k_max 11
_diffrn_reflns_limit_k_min -11
_diffrn_reflns_limit_l_max 19
_diffrn_reflns_limit_l_min -19
_diffrn_reflns_number 13500
_diffrn_reflns_theta_full 26.45
_diffrn_reflns_theta_max 26.45
_diffrn_reflns_theta_min 2.31
_diffrn_standards_number 0
_exptl_absorpt_coefficient_mu 5.013
_exptl_absorpt_correction_T_max 0.703
_exptl_absorpt_correction_T_min 0.469
_exptl_absorpt_correction_type multi-scan
_exptl_absorpt_process_details 'SADABS (Bruker, 2002)'
_exptl_crystal_colour red
_exptl_crystal_density_diffrn 1.821
_exptl_crystal_density_method 'not measured'
_exptl_crystal_description needle
_exptl_crystal_F_000 668
_exptl_crystal_size_max 0.57
_exptl_crystal_size_mid 0.08
_exptl_crystal_size_min 0.07
_refine_diff_density_max 1.616
_refine_diff_density_min -0.541
_refine_diff_density_rms 0.115
_refine_ls_extinction_method none
_refine_ls_goodness_of_fit_ref 1.081
_refine_ls_hydrogen_treatment riding
_refine_ls_matrix_type full
_refine_ls_number_parameters 298
_refine_ls_number_reflns 5154
_refine_ls_number_restraints 0
_refine_ls_restrained_S_all 1.081
_refine_ls_R_factor_all 0.0257
_refine_ls_R_factor_gt 0.0241
_refine_ls_shift/su_max 0.001
_refine_ls_shift/su_mean 0.000
_refine_ls_structure_factor_coef Fsqd
_refine_ls_weighting_details 'calc w=1/[\s^2^(Fo^2^)+(0.0332P)^2^+0.3767P] where P=(Fo^2^+2Fc^2^)/3'
_refine_ls_weighting_scheme calc
_refine_ls_wR_factor_gt 0.0572
_refine_ls_wR_factor_ref 0.0579
_reflns_number_gt 4908
_reflns_number_total 5154
_reflns_threshold_expression I>2\s(I)
_cod_data_source_file b9nj00413k.txt
_cod_data_source_block Compound-6b
_cod_database_code 7053307

loop_
_symmetry_equiv_pos_as_xyz
'x, y, z'
'-x, -y, -z'

loop_
_atom_site_label
_atom_site_type_symbol
_atom_site_fract_x
_atom_site_fract_y
_atom_site_fract_z
_atom_site_U_iso_or_equiv
_atom_site_adp_type
_atom_site_occupancy
_atom_site_symmetry_multiplicity
_atom_site_calc_flag
_atom_site_refinement_flags
W1 W 0.767857(13) 0.157412(13) 0.293541(8) 0.01908(5) Uani 1 1 d .
Cl1 Cl 0.58747(9) 0.05412(9) 0.39781(5) 0.02470(16) Uani 1 1 d .
Cl2 Cl 0.27955(12) 0.57822(14) 0.34836(8) 0.0550(3) Uani 1 1 d .
Cl3 Cl 0.58727(11) 0.58160(12) 0.40420(7) 0.0435(2) Uani 1 1 d .
S1 S 0.98404(9) 0.55679(9) 0.19831(5) 0.02450(17) Uani 1 1 d .
O2 O 0.5371(3) 0.2985(3) 0.21034(19) 0.0405(7) Uani 1 1 d .
O1 O 0.8766(3) 0.4723(3) 0.42880(17) 0.0348(6) Uani 1 1 d .
N1 N 1.1488(3) 0.4659(3) 0.08286(18) 0.0266(6) Uani 1 1 d .
N4 N 0.6935(3) -0.0770(3) 0.20606(17) 0.0239(6) Uani 1 1 d .
N3 N 0.9373(3) 0.0592(3) 0.35162(17) 0.0213(5) Uani 1 1 d .
C1 C 0.8941(4) 0.2615(4) 0.2253(2) 0.0243(7) Uani 1 1 d .
C2 C 0.4348(4) 0.6582(4) 0.4277(3) 0.0328(8) Uani 1 1 d .
H2A H 0.4019 0.6401 0.4850 0.039 Uiso 1 1 calc R
H2B H 0.4695 0.7704 0.4322 0.039 Uiso 1 1 calc R
C10 C 0.9833(4) 0.3661(4) 0.1798(2) 0.0243(7) Uani 1 1 d .
C11 C 1.0773(4) 0.3424(4) 0.1157(2) 0.0277(7) Uani 1 1 d .
H11 H 1.0920 0.2446 0.0952 0.033 Uiso 1 1 calc R
C12 C 1.1113(4) 0.5875(4) 0.1208(2) 0.0230(7) Uani 1 1 d .
C13 C 1.1744(4) 0.7393(4) 0.1013(2) 0.0228(7) Uani 1 1 d .
C14 C 1.2363(4) 0.7533(4) 0.0225(2) 0.0266(7) Uani 1 1 d .
H18 H 1.2359 0.6639 -0.0191 0.032 Uiso 1 1 calc R
C15 C 1.2981(4) 0.8962(4) 0.0045(2) 0.0296(7) Uani 1 1 d .
H17 H 1.3396 0.9046 -0.0494 0.035 Uiso 1 1 calc R
C16 C 1.2995(4) 1.0268(4) 0.0650(2) 0.0321(8) Uani 1 1 d .
H16 H 1.3423 1.1249 0.0526 0.039 Uiso 1 1 calc R
C17 C 1.2387(4) 1.0151(4) 0.1437(2) 0.0334(8) Uani 1 1 d .
H15 H 1.2401 1.1051 0.1852 0.040 Uiso 1 1 calc R
C18 C 1.1760(4) 0.8724(4) 0.1620(2) 0.0278(7) Uani 1 1 d .
H14 H 1.1339 0.8648 0.2158 0.033 Uiso 1 1 calc R
C22 C 0.6146(4) 0.2408(4) 0.2416(2) 0.0268(7) Uani 1 1 d .
C21 C 0.8351(4) 0.3550(4) 0.3810(2) 0.0240(7) Uani 1 1 d .
C41 C 0.5622(4) -0.1831(4) 0.2085(3) 0.0334(8) Uani 1 1 d .
H41 H 0.4914 -0.1558 0.2465 0.040 Uiso 1 1 calc R
C42 C 0.5253(5) -0.3303(5) 0.1582(3) 0.0448(10) Uani 1 1 d .
H42 H 0.4324 -0.4031 0.1627 0.054 Uiso 1 1 calc R
C43 C 0.6268(5) -0.3696(5) 0.1009(3) 0.0431(10) Uani 1 1 d .
H43 H 0.6045 -0.4698 0.0655 0.052 Uiso 1 1 calc R
C44 C 0.7585(5) -0.2619(4) 0.0965(2) 0.0374(9) Uani 1 1 d .
H44 H 0.8285 -0.2861 0.0570 0.045 Uiso 1 1 calc R
C45 C 0.7909(4) -0.1170(4) 0.1496(2) 0.0307(8) Uani 1 1 d .
H45 H 0.8841 -0.0435 0.1462 0.037 Uiso 1 1 calc R
C31 C 0.8996(4) -0.0802(4) 0.3715(2) 0.0248(7) Uani 1 1 d .
H31 H 0.7959 -0.1383 0.3634 0.030 Uiso 1 1 calc R
C32 C 1.0058(4) -0.1423(4) 0.4033(2) 0.0279(7) Uani 1 1 d .
H32 H 0.9752 -0.2412 0.4164 0.033 Uiso 1 1 calc R
C33 C 1.1570(4) -0.0581(4) 0.4158(2) 0.0333(8) Uani 1 1 d .
H33 H 1.2320 -0.0976 0.4381 0.040 Uiso 1 1 calc R
C34 C 1.1968(4) 0.0844(4) 0.3952(2) 0.0318(8) Uani 1 1 d .
H34 H 1.3001 0.1440 0.4025 0.038 Uiso 1 1 calc R
C35 C 1.0851(4) 0.1394(4) 0.3641(2) 0.0263(7) Uani 1 1 d .
H35 H 1.1136 0.2382 0.3508 0.032 Uiso 1 1 calc R

loop_
_atom_site_aniso_label
_atom_site_aniso_U_11
_atom_site_aniso_U_22
_atom_site_aniso_U_33
_atom_site_aniso_U_23
_atom_site_aniso_U_13
_atom_site_aniso_U_12
W1 0.01894(8) 0.01895(8) 0.02060(8) 0.00480(5) 0.00262(5) 0.00697(5)
Cl1 0.0217(4) 0.0267(4) 0.0274(4) 0.0064(3) 0.0078(3) 0.0085(3)
Cl2 0.0364(6) 0.0604(7) 0.0634(7) 0.0181(6) -0.0090(5) 0.0041(5)
Cl3 0.0380(5) 0.0435(5) 0.0592(6) 0.0172(5) 0.0137(5) 0.0228(4)
S1 0.0283(4) 0.0232(4) 0.0243(4) 0.0067(3) 0.0086(3) 0.0092(3)
O2 0.0427(16) 0.0307(14) 0.0484(17) 0.0036(12) -0.0145(13) 0.0170(12)
O1 0.0333(14) 0.0290(14) 0.0379(15) -0.0017(11) -0.0052(11) 0.0095(11)
N1 0.0292(15) 0.0234(14) 0.0279(15) 0.0054(12) 0.0094(12) 0.0081(12)
N4 0.0279(15) 0.0272(15) 0.0182(13) 0.0027(11) -0.0016(11) 0.0123(12)
N3 0.0191(13) 0.0227(14) 0.0216(14) 0.0026(11) 0.0033(10) 0.0065(11)
C1 0.0259(17) 0.0252(17) 0.0227(16) 0.0033(13) -0.0005(13) 0.0107(14)
C2 0.0334(19) 0.0295(19) 0.038(2) 0.0067(16) 0.0062(16) 0.0136(15)
C10 0.0262(17) 0.0228(16) 0.0241(17) 0.0045(13) 0.0001(13) 0.0077(13)
C11 0.0318(19) 0.0239(17) 0.0298(18) 0.0053(14) 0.0093(15) 0.0113(14)
C12 0.0230(16) 0.0238(16) 0.0215(16) 0.0032(13) 0.0023(13) 0.0067(13)
C13 0.0197(15) 0.0244(16) 0.0245(16) 0.0071(13) 0.0019(12) 0.0055(13)
C14 0.0270(17) 0.0270(17) 0.0248(17) 0.0049(14) 0.0008(13) 0.0066(14)
C15 0.0307(18) 0.0335(19) 0.0249(18) 0.0107(15) 0.0041(14) 0.0065(15)
C16 0.0286(19) 0.0285(18) 0.038(2) 0.0136(16) 0.0036(15) 0.0017(15)
C17 0.035(2) 0.0273(18) 0.036(2) 0.0045(15) 0.0088(16) 0.0072(15)
C18 0.0284(18) 0.0272(18) 0.0275(18) 0.0054(14) 0.0077(14) 0.0071(14)
C22 0.0276(18) 0.0200(16) 0.0305(18) 0.0007(14) -0.0022(14) 0.0072(14)
C21 0.0209(16) 0.0268(18) 0.0258(17) 0.0076(14) 0.0028(13) 0.0078(13)
C41 0.0242(18) 0.0313(19) 0.041(2) -0.0027(16) -0.0021(15) 0.0100(15)
C42 0.030(2) 0.033(2) 0.062(3) -0.0093(19) -0.0081(19) 0.0104(17)
C43 0.052(3) 0.033(2) 0.042(2) -0.0116(18) -0.0183(19) 0.0262(19)
C44 0.056(3) 0.040(2) 0.0230(18) 0.0013(16) 0.0025(17) 0.029(2)
C45 0.039(2) 0.0299(19) 0.0265(18) 0.0064(15) 0.0060(15) 0.0147(16)
C31 0.0282(18) 0.0237(16) 0.0230(17) 0.0041(13) 0.0046(13) 0.0083(14)
C32 0.045(2) 0.0242(17) 0.0201(16) 0.0025(13) 0.0021(14) 0.0200(15)
C33 0.039(2) 0.045(2) 0.0243(18) 0.0013(15) 0.0001(15) 0.0298(18)
C34 0.0238(17) 0.041(2) 0.0292(19) 0.0000(16) -0.0006(14) 0.0138(15)
C35 0.0241(17) 0.0268(17) 0.0264(17) 0.0025(14) 0.0043(13) 0.0063(14)

loop_
_atom_type_symbol
_atom_type_description
_atom_type_scat_dispersion_real
_atom_type_scat_dispersion_imag
_atom_type_scat_source
C C 0.0033 0.0016 'International Tables Vol C Tables 4.2.6.8 and 6.1.1.4'
H H 0.0000 0.0000 'International Tables Vol C Tables 4.2.6.8 and 6.1.1.4'
N N 0.0061 0.0033 'International Tables Vol C Tables 4.2.6.8 and 6.1.1.4'
O O 0.0106 0.0060 'International Tables Vol C Tables 4.2.6.8 and 6.1.1.4'
S S 0.1246 0.1234 'International Tables Vol C Tables 4.2.6.8 and 6.1.1.4'
Cl Cl 0.1484 0.1585 'International Tables Vol C Tables 4.2.6.8 and 6.1.1.4'
W W -0.8490 6.8722 'International Tables Vol C Tables 4.2.6.8 and 6.1.1.4'

loop_
_geom_angle_atom_site_label_1
_geom_angle_atom_site_label_2
_geom_angle_atom_site_label_3
_geom_angle
C1 W1 C21 84.15(14)
C1 W1 C22 83.52(14)
C21 W1 C22 87.53(13)
C1 W1 N4 100.22(12)
C21 W1 N4 174.25(11)
C22 W1 N4 96.64(11)
C1 W1 N3 97.20(12)
C21 W1 N3 93.31(11)
C22 W1 N3 178.95(11)
N4 W1 N3 82.49(9)
C1 W1 Cl1 170.93(10)
C21 W1 Cl1 88.09(10)
C22 W1 Cl1 91.47(10)
N4 W1 Cl1 87.84(7)
N3 W1 Cl1 87.92(7)
C12 S1 C10 89.82(16)
C12 N1 C11 110.5(3)
C41 N4 C45 117.5(3)
C41 N4 W1 124.6(2)
C45 N4 W1 117.8(2)
C35 N3 C31 117.4(3)
C35 N3 W1 119.2(2)
C31 N3 W1 123.3(2)
C10 C1 W1 169.4(3)
Cl2 C2 Cl3 112.7(2)
Cl2 C2 H2A 109.1
Cl3 C2 H2A 109.1
Cl2 C2 H2B 109.1
Cl3 C2 H2B 109.1
H2A C2 H2B 107.8
C11 C10 C1 129.9(3)
C11 C10 S1 108.0(3)
C1 C10 S1 122.0(3)
N1 C11 C10 117.0(3)
N1 C11 H11 121.5
C10 C11 H11 121.5
N1 C12 C13 123.1(3)
N1 C12 S1 114.6(2)
C13 C12 S1 122.2(2)
C14 C13 C18 118.9(3)
C14 C13 C12 120.4(3)
C18 C13 C12 120.7(3)
C15 C14 C13 120.6(3)
C15 C14 H18 119.7
C13 C14 H18 119.7
C14 C15 C16 120.0(3)
C14 C15 H17 120.0
C16 C15 H17 120.0
C15 C16 C17 120.2(3)
C15 C16 H16 119.9
C17 C16 H16 119.9
C18 C17 C16 120.1(3)
C18 C17 H15 120.0
C16 C17 H15 120.0
C17 C18 C13 120.2(3)
C17 C18 H14 119.9
C13 C18 H14 119.9
O2 C22 W1 174.1(3)
O1 C21 W1 177.0(3)
N4 C41 C42 123.0(4)
N4 C41 H41 118.5
C42 C41 H41 118.5
C41 C42 C43 118.7(4)
C41 C42 H42 120.6
C43 C42 H42 120.6
C44 C43 C42 118.7(4)
C44 C43 H43 120.6
C42 C43 H43 120.6
C43 C44 C45 120.1(4)
C43 C44 H44 119.9
C45 C44 H44 119.9
N4 C45 C44 121.9(4)
N4 C45 H45 119.1
C44 C45 H45 119.1
N3 C31 C32 122.8(3)
N3 C31 H31 118.6
C32 C31 H31 118.6
C33 C32 C31 119.0(3)
C33 C32 H32 120.5
C31 C32 H32 120.5
C34 C33 C32 118.7(3)
C34 C33 H33 120.6
C32 C33 H33 120.6
C35 C34 C33 119.3(3)
C35 C34 H34 120.4
C33 C34 H34 120.4
N3 C35 C34 122.9(3)
N3 C35 H35 118.6
C34 C35 H35 118.6

loop_
_geom_bond_atom_site_label_1
_geom_bond_atom_site_label_2
_geom_bond_distance
W1 C1 1.822(3)
W1 C21 1.993(3)
W1 C22 2.001(3)
W1 N4 2.246(3)
W1 N3 2.254(3)
W1 Cl1 2.5107(8)
Cl2 C2 1.753(4)
Cl3 C2 1.756(4)
S1 C12 1.729(3)
S1 C10 1.735(3)
O2 C22 1.149(4)
O1 C21 1.152(4)
N1 C12 1.308(4)
N1 C11 1.364(4)
N4 C41 1.342(5)
N4 C45 1.355(4)
N3 C35 1.346(4)
N3 C31 1.348(4)
C1 C10 1.418(5)
C2 H2A 0.9900
C2 H2B 0.9900
C10 C11 1.374(5)
C11 H11 0.9500
C12 C13 1.468(4)
C13 C14 1.395(5)
C13 C18 1.401(5)
C14 C15 1.383(5)
C14 H18 0.9500
C15 C16 1.383(5)
C15 H17 0.9500
C16 C17 1.386(5)
C16 H16 0.9500
C17 C18 1.385(5)
C17 H15 0.9500
C18 H14 0.9500
C41 C42 1.383(5)
C41 H41 0.9500
C42 C43 1.389(6)
C42 H42 0.9500
C43 C44 1.360(6)
C43 H43 0.9500
C44 C45 1.385(5)
C44 H44 0.9500
C45 H45 0.9500
C31 C32 1.384(5)
C31 H31 0.9500
C32 C33 1.383(5)
C32 H32 0.9500
C33 C34 1.379(5)
C33 H33 0.9500
C34 C35 1.379(5)
C34 H34 0.9500
C35 H35 0.9500

loop_
_geom_torsion_atom_site_label_1
_geom_torsion_atom_site_label_2
_geom_torsion_atom_site_label_3
_geom_torsion_atom_site_label_4
_geom_torsion
C1 W1 N4 C41 -154.3(3)
C22 W1 N4 C41 -69.7(3)
N3 W1 N4 C41 109.7(3)
Cl1 W1 N4 C41 21.5(3)
C1 W1 N4 C45 29.0(3)
C22 W1 N4 C45 113.5(3)
N3 W1 N4 C45 -67.1(2)
Cl1 W1 N4 C45 -155.2(2)
C1 W1 N3 C35 31.5(3)
C21 W1 N3 C35 -53.0(3)
N4 W1 N3 C35 130.9(2)
Cl1 W1 N3 C35 -141.0(2)
C1 W1 N3 C31 -145.6(3)
C21 W1 N3 C31 129.9(3)
N4 W1 N3 C31 -46.1(3)
Cl1 W1 N3 C31 42.0(2)
C21 W1 C1 C10 -35.4(14)
C22 W1 C1 C10 52.8(14)
N4 W1 C1 C10 148.4(14)
N3 W1 C1 C10 -128.0(14)
W1 C1 C10 C11 -177.6(12)
W1 C1 C10 S1 0.9(16)
C12 S1 C10 C11 -0.9(3)
C12 S1 C10 C1 -179.7(3)
C12 N1 C11 C10 -0.1(4)
C1 C10 C11 N1 179.4(3)
S1 C10 C11 N1 0.8(4)
C11 N1 C12 C13 177.7(3)
C11 N1 C12 S1 -0.7(4)
C10 S1 C12 N1 1.0(3)
C10 S1 C12 C13 -177.5(3)
N1 C12 C13 C14 21.9(5)
S1 C12 C13 C14 -159.7(3)
N1 C12 C13 C18 -156.9(3)
S1 C12 C13 C18 21.4(4)
C18 C13 C14 C15 -0.1(5)
C12 C13 C14 C15 -178.9(3)
C13 C14 C15 C16 0.3(5)
C14 C15 C16 C17 -0.2(5)
C15 C16 C17 C18 -0.1(6)
C16 C17 C18 C13 0.4(5)
C14 C13 C18 C17 -0.3(5)
C12 C13 C18 C17 178.6(3)
C45 N4 C41 C42 1.9(5)
W1 N4 C41 C42 -174.9(3)
N4 C41 C42 C43 -1.6(6)
C41 C42 C43 C44 0.1(6)
C42 C43 C44 C45 1.1(6)
C41 N4 C45 C44 -0.6(5)
W1 N4 C45 C44 176.4(3)
C43 C44 C45 N4 -0.8(6)
C35 N3 C31 C32 -0.2(5)
W1 N3 C31 C32 176.9(2)
N3 C31 C32 C33 0.3(5)
C31 C32 C33 C34 -0.6(5)
C32 C33 C34 C35 0.8(5)
C31 N3 C35 C34 0.4(5)
W1 N3 C35 C34 -176.8(3)
C33 C34 C35 N3 -0.8(5)
